data_7048121
loop_
_publ_author_name
'Ulm, Franck'
'Poblador-Bahamonde, Amalia I'
'Choppin, Sabine'
'Bellemin-Laponnaz, St\'ephane'
'Chetcuti, Michael J.'
'Achard, Thierry'
'Ritleng, Vincent'

_publ_section_title
;
 Synthesis, characterization, and catalytic application in aldehyde
 hydrosilylation of half-sandwich nickel complexes bearing
 (\k<sup>1</sup>-C)- and hemilabile
 (\k<sup>2</sup>-C,S)-thioether-functionalised NHC ligands.
;
_journal_issue 47
_journal_name_full 'Dalton transactions (Cambridge, England : 2003)'
_journal_page_first 17134
_journal_page_last 17145
_journal_paper_doi 10.1039/c8dt03882a
_journal_volume 47
_journal_year 2018
_chemical_formula_moiety 'C21 H27 N2 Ni S, F6 P'
_chemical_formula_sum 'C21 H27 F6 N2 Ni P S'
_chemical_formula_weight 543.18
_space_group_crystal_system monoclinic
_space_group_IT_number 14
_space_group_name_Hall '-P 2ybc'
_space_group_name_H-M_alt 'P 1 21/c 1'
_symmetry_space_group_name_Hall '-P 2ybc'
_symmetry_space_group_name_H-M 'P 1 21/c 1'
_atom_sites_solution_hydrogens geom
_atom_sites_solution_primary direct
_atom_sites_solution_secondary difmap
_audit_creation_method SHELXL-2013
_audit_update_record
;
2018-09-13 deposited with the CCDC.
2018-11-16 downloaded from the CCDC.
;
_cell_angle_alpha 90
_cell_angle_beta 95.4090(10)
_cell_angle_gamma 90
_cell_formula_units_Z 4
_cell_length_a 9.2425(2)
_cell_length_b 15.5464(4)
_cell_length_c 16.5839(5)
_cell_measurement_reflns_used 9973
_cell_measurement_temperature 173(2)
_cell_measurement_theta_max 66.61
_cell_measurement_theta_min 3.91
_cell_volume 2372.29(11)
_computing_cell_refinement 'Bruker SAINT'
_computing_data_collection 'Bruker APEX2'
_computing_data_reduction 'Bruker SAINT'
_computing_molecular_graphics 'Mercury (Macrae et al., 2008)'
_computing_publication_material 'SHELXL-2013 (Sheldrick, 2013)'
_computing_structure_refinement 'SHELXL-2013 (Sheldrick, 2013)'
_computing_structure_solution 'SHELXS-2013 (Sheldrick, 2013)'
_diffrn_ambient_temperature 173(2)
_diffrn_measured_fraction_theta_full 0.971
_diffrn_measured_fraction_theta_max 0.994
_diffrn_measurement_device_type 'Bruker APEX-II CCD'
_diffrn_measurement_method '\f and \w scans'
_diffrn_radiation_monochromator mirror
_diffrn_radiation_type CuK\a
_diffrn_radiation_wavelength 1.54178
_diffrn_reflns_av_R_equivalents 0.0330
_diffrn_reflns_av_unetI/netI 0.0229
_diffrn_reflns_Laue_measured_fraction_full 0.971
_diffrn_reflns_Laue_measured_fraction_max 0.994
_diffrn_reflns_limit_h_max 10
_diffrn_reflns_limit_h_min -7
_diffrn_reflns_limit_k_max 16
_diffrn_reflns_limit_k_min -18
_diffrn_reflns_limit_l_max 18
_diffrn_reflns_limit_l_min -19
_diffrn_reflns_number 23312
_diffrn_reflns_point_group_measured_fraction_full 0.971
_diffrn_reflns_point_group_measured_fraction_max 0.994
_diffrn_reflns_theta_full 67.679
_diffrn_reflns_theta_max 66.698
_diffrn_reflns_theta_min 3.905
_diffrn_source 'Cu-ImuS microfocus tube'
_exptl_absorpt_coefficient_mu 3.178
_exptl_absorpt_correction_T_max 0.7528
_exptl_absorpt_correction_T_min 0.6494
_exptl_absorpt_correction_type multi-scan
_exptl_absorpt_process_details sadabs
_exptl_crystal_colour green
_exptl_crystal_density_diffrn 1.521
_exptl_crystal_description block
_exptl_crystal_F_000 1120
_exptl_crystal_recrystallization_method 'Re-crystallisation from solvent: THF / n-pentane'
_exptl_crystal_size_max 0.180
_exptl_crystal_size_mid 0.120
_exptl_crystal_size_min 0.080
_refine_diff_density_max 1.106
_refine_diff_density_min -0.910
_refine_diff_density_rms 0.079
_refine_ls_extinction_method none
_refine_ls_goodness_of_fit_ref 1.049
_refine_ls_hydrogen_treatment constr
_refine_ls_matrix_type full
_refine_ls_number_parameters 298
_refine_ls_number_reflns 4166
_refine_ls_number_restraints 0
_refine_ls_restrained_S_all 1.049
_refine_ls_R_factor_all 0.0638
_refine_ls_R_factor_gt 0.0563
_refine_ls_shift/su_max 0.000
_refine_ls_shift/su_mean 0.000
_refine_ls_structure_factor_coef Fsqd
_refine_ls_weighting_details 'w=1/[\s^2^(Fo^2^)+(0.0700P)^2^+5.3540P] where P=(Fo^2^+2Fc^2^)/3'
_refine_ls_weighting_scheme calc
_refine_ls_wR_factor_gt 0.1446
_refine_ls_wR_factor_ref 0.1510
_reflns_Friedel_coverage 0.000
_reflns_number_gt 3634
_reflns_number_total 4166
_reflns_threshold_expression 'I > 2\s(I)'
_cod_data_source_file c8dt03882a2.cif
_cod_data_source_block mcfu170809
_cod_depositor_comments 'Adding full bibliography for 7048120--7048123.cif.'
_cod_database_code 7048121
_shelx_space_group_comment
;
The symmetry employed for this shelxl refinement is uniquely defined
by the following loop, which should always be used as a source of
symmetry information in preference to the above space-group names.
They are only intended as comments.
;
_shelx_estimated_absorpt_t_min 0.598
_shelx_estimated_absorpt_t_max 0.785
_shelxl_version_number 2013-4

loop_
_space_group_symop_operation_xyz
'x, y, z'
'-x, y+1/2, -z+1/2'
'-x, -y, -z'
'x, -y-1/2, z-1/2'

loop_
_atom_site_label
_atom_site_type_symbol
_atom_site_fract_x
_atom_site_fract_y
_atom_site_fract_z
_atom_site_U_iso_or_equiv
_atom_site_adp_type
_atom_site_occupancy
_atom_site_site_symmetry_order
_atom_site_calc_flag
_atom_site_refinement_flags_posn
_atom_site_refinement_flags_adp
_atom_site_refinement_flags_occupancy
_atom_site_disorder_assembly
_atom_site_disorder_group
C1 C 0.5410(3) 0.5655(2) 0.14022(18) 0.0281(7) Uani 1 1 d . . . . .
C2 C 0.4803(4) 0.4369(2) 0.0846(2) 0.0388(8) Uani 1 1 d . . . . .
H2 H 0.4233 0.3912 0.0605 0.047 Uiso 1 1 calc R U . . .
C3 C 0.6240(4) 0.4367(2) 0.1034(2) 0.0371(8) Uani 1 1 d . . . . .
H3 H 0.6889 0.3908 0.0952 0.044 Uiso 1 1 calc R U . . .
C4 C 0.2797(4) 0.5452(3) 0.0968(2) 0.0426(9) Uani 1 1 d . . . . .
H4A H 0.2202 0.5029 0.0636 0.051 Uiso 1 1 calc R U . . .
H4B H 0.2740 0.6009 0.0678 0.051 Uiso 1 1 calc R U . . .
C5 C 0.2197(4) 0.5554(3) 0.1780(3) 0.0528(11) Uani 1 1 d . . . . .
H5A H 0.2317 0.5007 0.2084 0.063 Uiso 1 1 calc R U . . .
H5B H 0.1144 0.5682 0.1693 0.063 Uiso 1 1 calc R U . . .
C6 C 0.3559(4) 0.5915(2) 0.3387(2) 0.0400(8) Uani 1 1 d . . . . .
C7 C 0.2127(5) 0.5711(3) 0.3731(3) 0.0599(12) Uani 1 1 d . . . . .
H7A H 0.1607 0.5268 0.3399 0.090 Uiso 1 1 calc R U . . .
H7B H 0.1531 0.6233 0.3728 0.090 Uiso 1 1 calc R U . . .
H7C H 0.2321 0.5501 0.4288 0.090 Uiso 1 1 calc R U . . .
C8 C 0.4476(5) 0.5111(3) 0.3334(3) 0.0537(11) Uani 1 1 d . . . . .
H8A H 0.4746 0.4887 0.3879 0.081 Uiso 1 1 calc R U . . .
H8B H 0.5357 0.5252 0.3075 0.081 Uiso 1 1 calc R U . . .
H8C H 0.3916 0.4675 0.3011 0.081 Uiso 1 1 calc R U . . .
C9 C 0.4403(6) 0.6607(3) 0.3883(3) 0.0683(14) Uani 1 1 d . . . . .
H9A H 0.4654 0.6398 0.4435 0.103 Uiso 1 1 calc R U . . .
H9B H 0.3804 0.7126 0.3898 0.103 Uiso 1 1 calc R U . . .
H9C H 0.5295 0.6744 0.3633 0.103 Uiso 1 1 calc R U . . .
C10 C 0.8098(3) 0.5383(2) 0.1698(2) 0.0338(8) Uani 1 1 d . . . . .
H10A H 0.8201 0.6016 0.1728 0.041 Uiso 1 1 calc R U . . .
H10B H 0.8792 0.5163 0.1328 0.041 Uiso 1 1 calc R U . . .
C11 C 0.8466(3) 0.5004(2) 0.2532(2) 0.0325(7) Uani 1 1 d . . . . .
C12 C 0.8290(4) 0.5493(3) 0.3216(2) 0.0392(8) Uani 1 1 d . . . . .
H12 H 0.7979 0.6074 0.3159 0.047 Uiso 1 1 calc R U . . .
C13 C 0.8564(4) 0.5136(3) 0.3983(2) 0.0478(10) Uani 1 1 d . . . . .
H13 H 0.8433 0.5473 0.4448 0.057 Uiso 1 1 calc R U . . .
C14 C 0.9027(4) 0.4297(3) 0.4071(2) 0.0483(10) Uani 1 1 d . . . . .
H14 H 0.9205 0.4052 0.4596 0.058 Uiso 1 1 calc R U . . .
C15 C 0.9232(4) 0.3812(3) 0.3392(3) 0.0480(10) Uani 1 1 d . . . . .
H15 H 0.9567 0.3236 0.3451 0.058 Uiso 1 1 calc R U . . .
C16 C 0.8948(4) 0.4166(2) 0.2625(2) 0.0394(8) Uani 1 1 d . . . . .
H16 H 0.9087 0.3829 0.2160 0.047 Uiso 1 1 calc R U . . .
C17 C 0.4796(6) 0.8067(3) 0.2040(3) 0.0555(12) Uani 1 1 d . . . . .
H17 H 0.4107 0.8249 0.2395 0.067 Uiso 1 1 calc R U . . .
C18 C 0.6254(6) 0.7845(3) 0.2270(3) 0.0694(16) Uani 1 1 d . . . . .
H18 H 0.6750 0.7890 0.2797 0.083 Uiso 1 1 calc R U . . .
C19 C 0.6823(5) 0.7548(3) 0.1577(4) 0.0681(16) Uani 1 1 d . . . . .
H19 H 0.7775 0.7327 0.1547 0.082 Uiso 1 1 calc R U . . .
C20 C 0.5740(6) 0.7633(3) 0.0924(3) 0.0561(12) Uani 1 1 d . . . . .
H20 H 0.5841 0.7477 0.0378 0.067 Uiso 1 1 calc R U . . .
C21 C 0.4535(5) 0.7974(3) 0.1199(3) 0.0506(10) Uani 1 1 d . . . . .
H21 H 0.3665 0.8123 0.0879 0.061 Uiso 1 1 calc R U . . .
N1 N 0.4307(3) 0.51612(19) 0.10684(17) 0.0335(6) Uani 1 1 d . . . . .
N2 N 0.6605(3) 0.51630(18) 0.13717(16) 0.0292(6) Uani 1 1 d . . . . .
F1 F 0.8161(4) 0.6500(3) 0.0034(3) 0.0703(11) Uani 0.7 1 d . . P A 1
F2 F 1.0315(6) 0.6957(4) 0.0552(4) 0.0910(10) Uani 0.7 1 d . . P A 1
F3 F 1.1060(6) 0.7128(4) -0.0661(4) 0.0910(10) Uani 0.7 1 d . . P A 1
F4 F 0.8755(7) 0.6678(4) -0.1209(3) 0.1024(19) Uani 0.7 1 d . . P A 1
F1B F 0.7966(11) 0.6754(7) -0.0526(7) 0.0703(11) Uani 0.3 1 d . . P A 2
F2B F 0.9728(15) 0.6719(9) 0.0593(10) 0.0910(10) Uani 0.3 1 d . . P A 2
F3B F 1.1256(14) 0.7306(9) -0.0190(9) 0.0910(10) Uani 0.3 1 d . . P A 2
F4B F 0.9673(15) 0.7302(11) -0.1293(6) 0.1024(19) Uani 0.3 1 d . . P A 2
F5 F 1.0163(3) 0.5942(2) -0.0430(2) 0.0927(11) Uani 1 1 d . . . . .
F6 F 0.9028(4) 0.7835(2) -0.0247(3) 0.1057(13) Uani 1 1 d . . . . .
P1 P 0.95724(11) 0.68914(7) -0.03622(7) 0.0461(3) Uani 1 1 d . . . . .
S1 S 0.31080(9) 0.64137(6) 0.23786(6) 0.0370(2) Uani 1 1 d . . . . .
Ni1 Ni 0.50385(6) 0.67687(4) 0.17927(3) 0.0306(2) Uani 1 1 d . . . . .

loop_
_atom_site_aniso_label
_atom_site_aniso_U_11
_atom_site_aniso_U_22
_atom_site_aniso_U_33
_atom_site_aniso_U_23
_atom_site_aniso_U_13
_atom_site_aniso_U_12
C1 0.0271(16) 0.0361(18) 0.0211(16) 0.0038(13) 0.0015(12) -0.0018(13)
C2 0.046(2) 0.0366(19) 0.0324(19) -0.0029(15) -0.0019(15) -0.0078(16)
C3 0.046(2) 0.0332(18) 0.0318(19) -0.0018(14) 0.0032(15) 0.0019(16)
C4 0.0297(18) 0.057(2) 0.040(2) -0.0038(18) -0.0045(15) -0.0056(17)
C5 0.0312(19) 0.073(3) 0.054(3) -0.011(2) 0.0043(17) -0.0148(19)
C6 0.044(2) 0.041(2) 0.036(2) -0.0006(16) 0.0110(16) -0.0036(16)
C7 0.059(3) 0.066(3) 0.060(3) 0.002(2) 0.030(2) -0.002(2)
C8 0.051(2) 0.051(2) 0.060(3) 0.014(2) 0.011(2) 0.006(2)
C9 0.097(4) 0.070(3) 0.039(2) -0.011(2) 0.008(2) -0.026(3)
C10 0.0251(16) 0.0390(19) 0.0376(19) 0.0054(15) 0.0037(14) -0.0002(14)
C11 0.0208(15) 0.0423(19) 0.0342(18) 0.0023(15) 0.0015(13) -0.0031(14)
C12 0.0318(18) 0.045(2) 0.041(2) -0.0049(17) 0.0011(15) 0.0012(16)
C13 0.038(2) 0.070(3) 0.034(2) -0.0098(19) 0.0002(16) -0.0032(19)
C14 0.038(2) 0.072(3) 0.034(2) 0.012(2) -0.0005(16) -0.008(2)
C15 0.045(2) 0.046(2) 0.052(2) 0.0135(19) -0.0006(18) 0.0006(18)
C16 0.0387(19) 0.041(2) 0.038(2) 0.0012(16) 0.0029(15) 0.0028(16)
C17 0.078(3) 0.032(2) 0.062(3) -0.0036(19) 0.032(2) -0.006(2)
C18 0.097(4) 0.043(2) 0.061(3) 0.016(2) -0.030(3) -0.038(3)
C19 0.039(2) 0.037(2) 0.130(5) 0.029(3) 0.020(3) -0.0039(18)
C20 0.079(3) 0.038(2) 0.055(3) 0.0083(19) 0.029(2) -0.003(2)
C21 0.054(2) 0.036(2) 0.061(3) 0.0166(19) 0.002(2) 0.0070(19)
N1 0.0320(15) 0.0405(17) 0.0271(14) -0.0002(12) -0.0018(11) -0.0044(12)
N2 0.0297(14) 0.0336(15) 0.0242(14) 0.0031(11) 0.0014(11) -0.0005(12)
F1 0.064(2) 0.079(3) 0.072(3) -0.016(2) 0.029(2) -0.0212(19)
F2 0.080(2) 0.094(3) 0.101(3) -0.018(2) 0.020(2) -0.0127(18)
F3 0.080(2) 0.094(3) 0.101(3) -0.018(2) 0.020(2) -0.0127(18)
F4 0.113(4) 0.150(5) 0.041(2) 0.003(3) -0.010(2) 0.043(3)
F1B 0.064(2) 0.079(3) 0.072(3) -0.016(2) 0.029(2) -0.0212(19)
F2B 0.080(2) 0.094(3) 0.101(3) -0.018(2) 0.020(2) -0.0127(18)
F3B 0.080(2) 0.094(3) 0.101(3) -0.018(2) 0.020(2) -0.0127(18)
F4B 0.113(4) 0.150(5) 0.041(2) 0.003(3) -0.010(2) 0.043(3)
F5 0.0721(19) 0.070(2) 0.134(3) -0.045(2) -0.0009(19) 0.0158(16)
F6 0.116(3) 0.0550(19) 0.148(4) 0.016(2) 0.021(3) 0.0264(19)
P1 0.0412(6) 0.0474(6) 0.0505(6) -0.0050(5) 0.0080(4) 0.0029(4)
S1 0.0294(4) 0.0393(5) 0.0434(5) 0.0008(4) 0.0094(4) 0.0024(4)
Ni1 0.0286(3) 0.0316(3) 0.0318(3) 0.0018(2) 0.0034(2) -0.0006(2)

loop_
_atom_type_symbol
_atom_type_description
_atom_type_scat_dispersion_real
_atom_type_scat_dispersion_imag
_atom_type_scat_source
C C 0.0181 0.0091 'International Tables Vol C Tables 4.2.6.8 and 6.1.1.4'
H H 0.0000 0.0000 'International Tables Vol C Tables 4.2.6.8 and 6.1.1.4'
N N 0.0311 0.0180 'International Tables Vol C Tables 4.2.6.8 and 6.1.1.4'
F F 0.0727 0.0534 'International Tables Vol C Tables 4.2.6.8 and 6.1.1.4'
P P 0.2955 0.4335 'International Tables Vol C Tables 4.2.6.8 and 6.1.1.4'
S S 0.3331 0.5567 'International Tables Vol C Tables 4.2.6.8 and 6.1.1.4'
Ni Ni -3.0029 0.5091 'International Tables Vol C Tables 4.2.6.8 and 6.1.1.4'

loop_
_geom_angle_atom_site_label_1
_geom_angle_atom_site_label_2
_geom_angle_atom_site_label_3
_geom_angle
N2 C1 N1 104.5(3)
N2 C1 Ni1 135.1(2)
N1 C1 Ni1 120.4(2)
C3 C2 N1 106.8(3)
C3 C2 H2 126.6
N1 C2 H2 126.6
C2 C3 N2 106.9(3)
C2 C3 H3 126.5
N2 C3 H3 126.5
N1 C4 C5 110.9(3)
N1 C4 H4A 109.5
C5 C4 H4A 109.5
N1 C4 H4B 109.5
C5 C4 H4B 109.5
H4A C4 H4B 108.0
C4 C5 S1 111.9(3)
C4 C5 H5A 109.2
S1 C5 H5A 109.2
C4 C5 H5B 109.2
S1 C5 H5B 109.2
H5A C5 H5B 107.9
C8 C6 C7 111.1(4)
C8 C6 C9 110.7(4)
C7 C6 C9 111.4(4)
C8 C6 S1 111.7(3)
C7 C6 S1 107.2(3)
C9 C6 S1 104.6(3)
C6 C7 H7A 109.5
C6 C7 H7B 109.5
H7A C7 H7B 109.5
C6 C7 H7C 109.5
H7A C7 H7C 109.5
H7B C7 H7C 109.5
C6 C8 H8A 109.5
C6 C8 H8B 109.5
H8A C8 H8B 109.5
C6 C8 H8C 109.5
H8A C8 H8C 109.5
H8B C8 H8C 109.5
C6 C9 H9A 109.5
C6 C9 H9B 109.5
H9A C9 H9B 109.5
C6 C9 H9C 109.5
H9A C9 H9C 109.5
H9B C9 H9C 109.5
N2 C10 C11 111.6(3)
N2 C10 H10A 109.3
C11 C10 H10A 109.3
N2 C10 H10B 109.3
C11 C10 H10B 109.3
H10A C10 H10B 108.0
C16 C11 C12 119.2(3)
C16 C11 C10 120.8(3)
C12 C11 C10 120.0(3)
C11 C12 C13 120.3(4)
C11 C12 H12 119.9
C13 C12 H12 119.9
C14 C13 C12 120.2(4)
C14 C13 H13 119.9
C12 C13 H13 119.9
C13 C14 C15 119.7(4)
C13 C14 H14 120.2
C15 C14 H14 120.2
C14 C15 C16 120.2(4)
C14 C15 H15 119.9
C16 C15 H15 119.9
C11 C16 C15 120.4(4)
C11 C16 H16 119.8
C15 C16 H16 119.8
C21 C17 C18 108.3(4)
C21 C17 Ni1 73.4(2)
C18 C17 Ni1 72.4(3)
C21 C17 H17 125.8
C18 C17 H17 125.8
Ni1 C17 H17 120.2
C19 C18 C17 106.6(4)
C19 C18 Ni1 70.0(3)
C17 C18 Ni1 68.5(2)
C19 C18 H18 126.7
C17 C18 H18 126.7
Ni1 C18 H18 126.3
C18 C19 C20 107.9(4)
C18 C19 Ni1 71.7(3)
C20 C19 Ni1 71.0(2)
C18 C19 H19 126.0
C20 C19 H19 126.0
Ni1 C19 H19 123.0
C21 C20 C19 109.0(4)
C21 C20 Ni1 72.7(2)
C19 C20 Ni1 70.0(2)
C21 C20 H20 125.5
C19 C20 H20 125.5
Ni1 C20 H20 123.3
C20 C21 C17 107.9(4)
C20 C21 Ni1 70.3(2)
C17 C21 Ni1 67.9(2)
C20 C21 H21 126.0
C17 C21 H21 126.0
Ni1 C21 H21 127.2
C1 N1 C2 111.1(3)
C1 N1 C4 123.1(3)
C2 N1 C4 125.8(3)
C1 N2 C3 110.7(3)
C1 N2 C10 126.6(3)
C3 N2 C10 122.6(3)
F3 P1 F4 97.5(3)
F1B P1 F6 80.3(4)
F3 P1 F6 97.0(3)
F4 P1 F6 100.0(3)
F1B P1 F5 101.3(4)
F3 P1 F5 82.9(3)
F4 P1 F5 83.0(3)
F6 P1 F5 176.9(2)
F1B P1 F2B 98.6(6)
F6 P1 F2B 92.1(6)
F5 P1 F2B 85.2(6)
F3 P1 F2 88.5(3)
F4 P1 F2 170.5(3)
F6 P1 F2 86.5(3)
F5 P1 F2 90.4(3)
F3 P1 F1 169.8(3)
F4 P1 F1 86.9(3)
F6 P1 F1 91.3(2)
F5 P1 F1 88.6(2)
F2 P1 F1 86.0(3)
F1B P1 F4B 91.6(7)
F6 P1 F4B 78.6(5)
F5 P1 F4B 103.8(5)
F2B P1 F4B 164.9(7)
F1B P1 F3B 165.7(6)
F6 P1 F3B 85.6(5)
F5 P1 F3B 92.8(5)
F2B P1 F3B 84.3(7)
F4B P1 F3B 83.1(7)
C5 S1 C6 103.8(2)
C5 S1 Ni1 107.35(14)
C6 S1 Ni1 112.56(12)
C1 Ni1 C17 169.80(16)
C1 Ni1 C19 107.34(18)
C17 Ni1 C19 64.84(19)
C1 Ni1 C20 105.71(16)
C17 Ni1 C20 64.09(17)
C19 Ni1 C20 39.0(2)
C1 Ni1 C18 137.8(2)
C17 Ni1 C18 39.1(2)
C19 Ni1 C18 38.3(2)
C20 Ni1 C18 64.47(19)
C1 Ni1 C21 132.85(16)
C17 Ni1 C21 38.71(18)
C19 Ni1 C21 63.82(18)
C20 Ni1 C21 36.92(17)
C18 Ni1 C21 64.41(18)
C1 Ni1 S1 95.94(10)
C17 Ni1 S1 92.86(13)
C19 Ni1 S1 155.32(18)
C20 Ni1 S1 141.24(14)
C18 Ni1 S1 117.30(19)
C21 Ni1 S1 105.91(12)

loop_
_geom_bond_atom_site_label_1
_geom_bond_atom_site_label_2
_geom_bond_distance
C1 N2 1.349(4)
C1 N1 1.353(4)
C1 Ni1 1.891(3)
C2 C3 1.336(5)
C2 N1 1.376(5)
C2 H2 0.9500
C3 N2 1.387(4)
C3 H3 0.9500
C4 N1 1.461(5)
C4 C5 1.513(6)
C4 H4A 0.9900
C4 H4B 0.9900
C5 S1 1.823(4)
C5 H5A 0.9900
C5 H5B 0.9900
C6 C8 1.518(6)
C6 C7 1.523(5)
C6 C9 1.523(6)
C6 S1 1.855(4)
C7 H7A 0.9800
C7 H7B 0.9800
C7 H7C 0.9800
C8 H8A 0.9800
C8 H8B 0.9800
C8 H8C 0.9800
C9 H9A 0.9800
C9 H9B 0.9800
C9 H9C 0.9800
C10 N2 1.474(4)
C10 C11 1.512(5)
C10 H10A 0.9900
C10 H10B 0.9900
C11 C16 1.381(5)
C11 C12 1.388(5)
C12 C13 1.389(6)
C12 H12 0.9500
C13 C14 1.377(6)
C13 H13 0.9500
C14 C15 1.382(6)
C14 H14 0.9500
C15 C16 1.388(5)
C15 H15 0.9500
C16 H16 0.9500
C17 C21 1.401(7)
C17 C18 1.408(7)
C17 Ni1 2.076(4)
C17 H17 0.9500
C18 C19 1.389(8)
C18 Ni1 2.126(4)
C18 H18 0.9500
C19 C20 1.410(7)
C19 Ni1 2.105(4)
C19 H19 0.9500
C20 C21 1.350(6)
C20 Ni1 2.117(4)
C20 H20 0.9500
C21 Ni1 2.147(4)
C21 H21 0.9500
F1 P1 1.633(4)
F2 P1 1.607(6)
F3 P1 1.550(5)
F4 P1 1.565(5)
F1B P1 1.500(10)
F2B P1 1.599(16)
F3B P1 1.683(13)
F4B P1 1.681(12)
F5 P1 1.581(3)
F6 P1 1.568(3)
S1 Ni1 2.1815(10)

loop_
_geom_torsion_atom_site_label_1
_geom_torsion_atom_site_label_2
_geom_torsion_atom_site_label_3
_geom_torsion_atom_site_label_4
_geom_torsion
N1 C2 C3 N2 0.1(4)
N1 C4 C5 S1 65.8(4)
N2 C10 C11 C16 83.9(4)
N2 C10 C11 C12 -94.6(4)
C16 C11 C12 C13 -1.4(5)
C10 C11 C12 C13 177.1(3)
C11 C12 C13 C14 0.6(6)
C12 C13 C14 C15 0.7(6)
C13 C14 C15 C16 -1.1(6)
C12 C11 C16 C15 1.0(5)
C10 C11 C16 C15 -177.5(3)
C14 C15 C16 C11 0.3(6)
C21 C17 C18 C19 -5.1(5)
Ni1 C17 C18 C19 60.0(3)
C21 C17 C18 Ni1 -65.0(3)
C17 C18 C19 C20 3.1(5)
Ni1 C18 C19 C20 62.1(3)
C17 C18 C19 Ni1 -59.0(3)
C18 C19 C20 C21 0.1(5)
Ni1 C19 C20 C21 62.7(3)
C18 C19 C20 Ni1 -62.6(3)
C19 C20 C21 C17 -3.3(5)
Ni1 C20 C21 C17 57.7(3)
C19 C20 C21 Ni1 -61.0(3)
C18 C17 C21 C20 5.2(5)
Ni1 C17 C21 C20 -59.2(3)
C18 C17 C21 Ni1 64.4(3)
N2 C1 N1 C2 1.0(4)
Ni1 C1 N1 C2 -178.2(2)
N2 C1 N1 C4 -179.1(3)
Ni1 C1 N1 C4 1.7(4)
C3 C2 N1 C1 -0.7(4)
C3 C2 N1 C4 179.4(3)
C5 C4 N1 C1 -68.0(5)
C5 C4 N1 C2 111.9(4)
N1 C1 N2 C3 -0.9(4)
Ni1 C1 N2 C3 178.1(3)
N1 C1 N2 C10 -176.6(3)
Ni1 C1 N2 C10 2.5(5)
C2 C3 N2 C1 0.6(4)
C2 C3 N2 C10 176.4(3)
C11 C10 N2 C1 96.3(4)
C11 C10 N2 C3 -78.9(4)
C4 C5 S1 C6 -131.8(3)
C4 C5 S1 Ni1 -12.4(4)
C8 C6 S1 C5 56.9(3)
C7 C6 S1 C5 -65.0(3)
C9 C6 S1 C5 176.7(3)
C8 C6 S1 Ni1 -58.8(3)
C7 C6 S1 Ni1 179.3(2)
C9 C6 S1 Ni1 60.9(3)
N2 C1 Ni1 C17 74.3(11)
N1 C1 Ni1 C17 -106.8(10)
N2 C1 Ni1 C19 35.5(4)
N1 C1 Ni1 C19 -145.6(3)
N2 C1 Ni1 C20 76.3(4)
N1 C1 Ni1 C20 -104.8(3)
N2 C1 Ni1 C18 7.1(5)
N1 C1 Ni1 C18 -173.9(3)
N2 C1 Ni1 C21 105.6(4)
N1 C1 Ni1 C21 -75.5(3)
N2 C1 Ni1 S1 -136.2(3)
N1 C1 Ni1 S1 42.7(3)
